data_7717739
loop_
_publ_author_name
'Liu, Chenghuan'
'Schmidtmann, Marc'
'M&#xfc;ller, Thomas'

_publ_section_title
;
 Synthesis and exploration of a 1<i>H</i>-germol-1-ide/pyridine bidentate
 ligand.
;
_journal_name_full 'Dalton transactions (Cambridge, England : 2003)'
_journal_paper_doi 10.1039/d4dt03134b
_journal_year 2024
_chemical_formula_structural 'K(C12H24O6) [GeC4(CH3)2(Si(CH3)3)2(C5H4N2Si(CH3)3)]'
_chemical_formula_sum 'C32 H61 Ge K N2 O6 Si3'
_chemical_formula_weight 765.78
_space_group_crystal_system monoclinic
_space_group_IT_number 14
_space_group_name_Hall '-P 2ybc'
_space_group_name_H-M_alt 'P 1 21/c 1'
_atom_sites_solution_hydrogens difmap
_atom_sites_solution_primary direct
_atom_sites_solution_secondary difmap
_audit_creation_method SHELXL-2019/3
_audit_update_record
;
2024-10-21 deposited with the CCDC.	2024-12-10 downloaded from the CCDC.
;
_cell_angle_alpha 90
_cell_angle_beta 110.1445(14)
_cell_angle_gamma 90
_cell_formula_units_Z 4
_cell_length_a 19.6032(9)
_cell_length_b 10.9806(5)
_cell_length_c 20.4878(8)
_cell_measurement_reflns_used 6179
_cell_measurement_temperature 100(2)
_cell_measurement_theta_max 31.11
_cell_measurement_theta_min 2.21
_cell_volume 4140.3(3)
_computing_cell_refinement 'Bruker SAINT V8.40B'
_computing_data_collection 'Bruker APEX3'
_computing_data_reduction 'Bruker SAINT V8.40B'
_computing_structure_refinement 'SHELXL-2019/2 (Sheldrick, 2019)'
_computing_structure_solution 'SHELXS-2013/1 (Sheldrick, 2013)'
_diffrn_ambient_temperature 100(2)
_diffrn_measured_fraction_theta_full 1.000
_diffrn_measured_fraction_theta_max 1.000
_diffrn_measurement_device_type 'Bruker Photon III CPAD'
_diffrn_measurement_method '\f and \w scans'
_diffrn_radiation_type MoK\a
_diffrn_radiation_wavelength 0.71073
_diffrn_reflns_av_unetI/netI 0.0323
_diffrn_reflns_Laue_measured_fraction_full 1.000
_diffrn_reflns_Laue_measured_fraction_max 1.000
_diffrn_reflns_number 14418
_diffrn_reflns_point_group_measured_fraction_full 1.000
_diffrn_reflns_point_group_measured_fraction_max 1.000
_diffrn_reflns_theta_full 25.242
_diffrn_reflns_theta_max 32.031
_diffrn_reflns_theta_min 2.024
_diffrn_source 'I\mS microfocus'
_exptl_absorpt_coefficient_mu 0.966
_exptl_absorpt_correction_T_max 1.000000
_exptl_absorpt_correction_T_min 0.844277
_exptl_absorpt_correction_type multi-scan
_exptl_absorpt_process_details 'TWINABS-2012/1 (Sheldrick)'
_exptl_crystal_colour 'yellow orange'
_exptl_crystal_density_diffrn 1.229
_exptl_crystal_description block
_exptl_crystal_F_000 1632
_exptl_crystal_size_max 0.140
_exptl_crystal_size_mid 0.080
_exptl_crystal_size_min 0.060
_refine_diff_density_max 0.638
_refine_diff_density_min -0.623
_refine_diff_density_rms 0.063
_refine_ls_extinction_method none
_refine_ls_goodness_of_fit_ref 1.033
_refine_ls_hydrogen_treatment constr
_refine_ls_matrix_type full
_refine_ls_number_parameters 420
_refine_ls_number_reflns 14418
_refine_ls_number_restraints 0
_refine_ls_restrained_S_all 1.033
_refine_ls_R_factor_all 0.0546
_refine_ls_R_factor_gt 0.0410
_refine_ls_shift/su_max 0.002
_refine_ls_shift/su_mean 0.000
_refine_ls_structure_factor_coef Fsqd
_refine_ls_weighting_details 'w=1/[\s^2^(Fo^2^)+(0.0350P)^2^+2.5000P] where P=(Fo^2^+2Fc^2^)/3'
_refine_ls_weighting_scheme calc
_refine_ls_wR_factor_gt 0.0817
_refine_ls_wR_factor_ref 0.0867
_reflns_Friedel_coverage 0.000
_reflns_number_gt 12216
_reflns_number_total 14418
_reflns_threshold_expression 'I > 2\s(I)'
_cod_data_source_file d4dt03134b3.cif
_cod_data_source_block lch21_4
_cod_original_sg_symbol_H-M 'P 21/c'
_cod_database_code 7717739
_shelx_shelxl_version_number 2019/3
_shelx_space_group_comment
;
The symmetry employed for this shelxl refinement is uniquely defined
by the following loop, which should always be used as a source of
symmetry information in preference to the above space-group names.
They are only intended as comments.
;
_shelx_estimated_absorpt_t_min 0.877
_shelx_estimated_absorpt_t_max 0.944

loop_
_space_group_symop_operation_xyz
'x, y, z'
'-x, y+1/2, -z+1/2'
'-x, -y, -z'
'x, -y-1/2, z-1/2'

loop_
_atom_site_label
_atom_site_type_symbol
_atom_site_fract_x
_atom_site_fract_y
_atom_site_fract_z
_atom_site_U_iso_or_equiv
_atom_site_adp_type
_atom_site_occupancy
_atom_site_site_symmetry_order
_atom_site_calc_flag
_atom_site_refinement_flags_posn
_atom_site_refinement_flags_adp
_atom_site_refinement_flags_occupancy
_atom_site_disorder_assembly
_atom_site_disorder_group
Ge1 Ge 0.29694(2) 0.44835(2) 0.35862(2) 0.01504(4) Uani 1 1 d . . . . .
Si1 Si 0.28927(2) 0.56164(4) 0.20210(2) 0.02087(8) Uani 1 1 d . . . . .
Si2 Si 0.26810(2) 0.18635(4) 0.43022(2) 0.01821(8) Uani 1 1 d . . . . .
Si3 Si 0.20005(2) 0.63590(4) 0.41241(2) 0.01961(8) Uani 1 1 d . . . . .
N1 N 0.20398(6) 0.52054(11) 0.35480(6) 0.0166(2) Uani 1 1 d . . . . .
N2 N 0.08590(7) 0.57745(12) 0.28969(6) 0.0198(2) Uani 1 1 d . . . . .
C1 C 0.29323(7) 0.43223(13) 0.26102(7) 0.0177(3) Uani 1 1 d . . . . .
C2 C 0.30818(7) 0.31281(14) 0.25183(7) 0.0181(3) Uani 1 1 d . . . . .
C3 C 0.30378(7) 0.22375(13) 0.30470(7) 0.0177(3) Uani 1 1 d . . . . .
C4 C 0.28625(7) 0.26790(13) 0.35917(7) 0.0164(2) Uani 1 1 d . . . . .
C5 C 0.33210(9) 0.26761(16) 0.19343(8) 0.0255(3) Uani 1 1 d . . . . .
H5A H 0.382498 0.239207 0.212525 0.038 Uiso 1 1 calc R U . . .
H5B H 0.328624 0.334077 0.160509 0.038 Uiso 1 1 calc R U . . .
H5C H 0.300667 0.200255 0.169369 0.038 Uiso 1 1 calc R U . . .
C6 C 0.32151(9) 0.09079(14) 0.29669(8) 0.0241(3) Uani 1 1 d . . . . .
H6A H 0.298346 0.065948 0.248092 0.036 Uiso 1 1 calc R U . . .
H6B H 0.303322 0.039972 0.326462 0.036 Uiso 1 1 calc R U . . .
H6C H 0.374265 0.080868 0.310346 0.036 Uiso 1 1 calc R U . . .
C7 C 0.26863(12) 0.70482(16) 0.24096(10) 0.0355(4) Uani 1 1 d . . . . .
H7A H 0.224364 0.693514 0.252255 0.053 Uiso 1 1 calc R U . . .
H7B H 0.261431 0.771692 0.207574 0.053 Uiso 1 1 calc R U . . .
H7C H 0.309276 0.724355 0.283427 0.053 Uiso 1 1 calc R U . . .
C8 C 0.21456(9) 0.53940(17) 0.11609(9) 0.0305(4) Uani 1 1 d . . . . .
H8A H 0.225458 0.468195 0.092559 0.046 Uiso 1 1 calc R U . . .
H8B H 0.210849 0.611861 0.087140 0.046 Uiso 1 1 calc R U . . .
H8C H 0.168402 0.526554 0.123720 0.046 Uiso 1 1 calc R U . . .
C9 C 0.37468(9) 0.59325(19) 0.18279(10) 0.0334(4) Uani 1 1 d . . . . .
H9A H 0.413797 0.615370 0.225890 0.050 Uiso 1 1 calc R U . . .
H9B H 0.366088 0.660573 0.149524 0.050 Uiso 1 1 calc R U . . .
H9C H 0.388657 0.520262 0.162896 0.050 Uiso 1 1 calc R U . . .
C10 C 0.27578(10) 0.29731(16) 0.50163(8) 0.0281(3) Uani 1 1 d . . . . .
H10A H 0.324173 0.334532 0.517126 0.042 Uiso 1 1 calc R U . . .
H10B H 0.268392 0.254710 0.540702 0.042 Uiso 1 1 calc R U . . .
H10C H 0.238794 0.360856 0.484494 0.042 Uiso 1 1 calc R U . . .
C11 C 0.17213(8) 0.12923(16) 0.39738(9) 0.0276(3) Uani 1 1 d . . . . .
H11A H 0.138774 0.198147 0.381308 0.041 Uiso 1 1 calc R U . . .
H11B H 0.161614 0.086929 0.434958 0.041 Uiso 1 1 calc R U . . .
H11C H 0.165837 0.072753 0.358700 0.041 Uiso 1 1 calc R U . . .
C12 C 0.33106(9) 0.05636(16) 0.47143(9) 0.0283(3) Uani 1 1 d . . . . .
H12A H 0.322937 -0.010791 0.438101 0.042 Uiso 1 1 calc R U . . .
H12B H 0.321408 0.028354 0.512825 0.042 Uiso 1 1 calc R U . . .
H12C H 0.381565 0.083978 0.484769 0.042 Uiso 1 1 calc R U . . .
C13 C 0.28738(10) 0.64000(17) 0.48784(10) 0.0343(4) Uani 1 1 d . . . . .
H13A H 0.294498 0.562078 0.512607 0.051 Uiso 1 1 calc R U . . .
H13B H 0.285609 0.705900 0.519472 0.051 Uiso 1 1 calc R U . . .
H13C H 0.327795 0.654182 0.470948 0.051 Uiso 1 1 calc R U . . .
C14 C 0.12643(9) 0.60201(17) 0.44925(9) 0.0289(3) Uani 1 1 d . . . . .
H14A H 0.079400 0.627849 0.416106 0.043 Uiso 1 1 calc R U . . .
H14B H 0.136296 0.646197 0.493100 0.043 Uiso 1 1 calc R U . . .
H14C H 0.125260 0.514324 0.457718 0.043 Uiso 1 1 calc R U . . .
C15 C 0.18824(10) 0.79385(15) 0.37609(10) 0.0314(4) Uani 1 1 d . . . . .
H15A H 0.230523 0.815811 0.363440 0.047 Uiso 1 1 calc R U . . .
H15B H 0.183733 0.851063 0.411092 0.047 Uiso 1 1 calc R U . . .
H15C H 0.144260 0.797456 0.334692 0.047 Uiso 1 1 calc R U . . .
C16 C 0.13953(7) 0.49387(13) 0.30208(7) 0.0161(2) Uani 1 1 d . . . . .
C17 C 0.12812(7) 0.38432(13) 0.26339(7) 0.0182(3) Uani 1 1 d . . . . .
H17 H 0.166279 0.326650 0.271508 0.022 Uiso 1 1 calc R U . . .
C18 C 0.06089(8) 0.36217(14) 0.21367(7) 0.0206(3) Uani 1 1 d . . . . .
H18 H 0.052193 0.288086 0.188165 0.025 Uiso 1 1 calc R U . . .
C19 C 0.00571(8) 0.44897(15) 0.20100(8) 0.0226(3) Uani 1 1 d . . . . .
H19 H -0.040812 0.436078 0.166807 0.027 Uiso 1 1 calc R U . . .
C20 C 0.02154(8) 0.55403(15) 0.24012(8) 0.0223(3) Uani 1 1 d . . . . .
H20 H -0.015498 0.613918 0.231483 0.027 Uiso 1 1 calc R U . . .
K1 K 0.500000 0.500000 0.500000 0.04965(19) Uani 1 2 d S . P . .
O1 O 0.50055(7) 0.60582(11) 0.37535(6) 0.0285(2) Uani 1 1 d . . . . .
O2 O 0.52969(6) 0.35529(10) 0.40034(6) 0.0229(2) Uani 1 1 d . . . . .
O3 O 0.49910(6) 0.24865(10) 0.51412(6) 0.0248(2) Uani 1 1 d . . . . .
C21 C 0.54021(9) 0.53682(16) 0.34166(8) 0.0263(3) Uani 1 1 d . . . . .
H21A H 0.592576 0.536697 0.369975 0.032 Uiso 1 1 calc R U . . .
H21B H 0.534227 0.572496 0.295635 0.032 Uiso 1 1 calc R U . . .
C22 C 0.51081(9) 0.40961(16) 0.33335(8) 0.0256(3) Uani 1 1 d . . . . .
H22A H 0.457323 0.411114 0.310655 0.031 Uiso 1 1 calc R U . . .
H22B H 0.531639 0.361680 0.303813 0.031 Uiso 1 1 calc R U . . .
C23 C 0.49601(8) 0.23932(15) 0.39739(8) 0.0245(3) Uani 1 1 d . . . . .
H23A H 0.506657 0.186795 0.362806 0.029 Uiso 1 1 calc R U . . .
H23B H 0.442667 0.249163 0.383187 0.029 Uiso 1 1 calc R U . . .
C24 C 0.52504(9) 0.18207(14) 0.46785(9) 0.0262(3) Uani 1 1 d . . . . .
H24A H 0.508760 0.096302 0.465330 0.031 Uiso 1 1 calc R U . . .
H24B H 0.578829 0.183094 0.484899 0.031 Uiso 1 1 calc R U . . .
C25 C 0.52792(10) 0.20694(15) 0.58378(9) 0.0291(3) Uani 1 1 d . . . . .
H25A H 0.580164 0.227675 0.603969 0.035 Uiso 1 1 calc R U . . .
H25B H 0.522877 0.117374 0.585272 0.035 Uiso 1 1 calc R U . . .
C26 C 0.48682(10) 0.26721(16) 0.62461(9) 0.0301(3) Uani 1 1 d . . . . .
H26A H 0.434229 0.249932 0.603103 0.036 Uiso 1 1 calc R U . . .
H26B H 0.503696 0.235815 0.672857 0.036 Uiso 1 1 calc R U . . .
K2 K 0.000000 0.500000 0.500000 0.01946(8) Uani 1 2 d S . P . .
O4 O -0.02892(6) 0.73817(10) 0.52847(6) 0.0248(2) Uani 1 1 d . . . . .
O5 O -0.09290(6) 0.64210(10) 0.39469(5) 0.0227(2) Uani 1 1 d . . . . .
O6 O -0.08764(6) 0.38959(11) 0.37576(5) 0.0253(2) Uani 1 1 d . . . . .
C27 C -0.05828(10) 0.81399(15) 0.46909(8) 0.0280(3) Uani 1 1 d . . . . .
H27A H -0.020552 0.832521 0.448540 0.034 Uiso 1 1 calc R U . . .
H27B H -0.075395 0.891691 0.482530 0.034 Uiso 1 1 calc R U . . .
C28 C -0.12059(9) 0.74791(16) 0.41716(8) 0.0269(3) Uani 1 1 d . . . . .
H28A H -0.156722 0.724351 0.438754 0.032 Uiso 1 1 calc R U . . .
H28B H -0.144793 0.801450 0.376959 0.032 Uiso 1 1 calc R U . . .
C29 C -0.14933(9) 0.57764(16) 0.34304(8) 0.0264(3) Uani 1 1 d . . . . .
H29A H -0.173709 0.632102 0.303327 0.032 Uiso 1 1 calc R U . . .
H29B H -0.186020 0.548993 0.362775 0.032 Uiso 1 1 calc R U . . .
C30 C -0.11659(9) 0.47131(16) 0.31898(8) 0.0281(3) Uani 1 1 d . . . . .
H30A H -0.154091 0.429606 0.280158 0.034 Uiso 1 1 calc R U . . .
H30B H -0.077529 0.499433 0.302236 0.034 Uiso 1 1 calc R U . . .
C31 C -0.05414(10) 0.28665(17) 0.35652(9) 0.0339(4) Uani 1 1 d . . . . .
H31A H -0.012757 0.313330 0.342800 0.041 Uiso 1 1 calc R U . . .
H31B H -0.089595 0.243995 0.316588 0.041 Uiso 1 1 calc R U . . .
C32 C -0.02801(10) 0.20292(16) 0.41801(9) 0.0326(4) Uani 1 1 d . . . . .
H32A H -0.068463 0.183288 0.434732 0.039 Uiso 1 1 calc R U . . .
H32B H -0.009992 0.125998 0.404618 0.039 Uiso 1 1 calc R U . . .

loop_
_atom_site_aniso_label
_atom_site_aniso_U_11
_atom_site_aniso_U_22
_atom_site_aniso_U_33
_atom_site_aniso_U_23
_atom_site_aniso_U_13
_atom_site_aniso_U_12
Ge1 0.01276(6) 0.01336(7) 0.01921(7) -0.00091(5) 0.00579(5) 0.00002(5)
Si1 0.01921(18) 0.0205(2) 0.02270(18) 0.00340(15) 0.00692(15) -0.00286(15)
Si2 0.01635(17) 0.01594(18) 0.02078(17) 0.00323(14) 0.00440(14) 0.00086(14)
Si3 0.01738(17) 0.01571(18) 0.02558(19) -0.00550(15) 0.00717(15) 0.00039(14)
N1 0.0142(5) 0.0140(5) 0.0213(5) -0.0025(4) 0.0058(4) 0.0004(4)
N2 0.0174(5) 0.0170(6) 0.0250(6) 0.0016(4) 0.0074(5) 0.0024(4)
C1 0.0144(5) 0.0188(7) 0.0199(6) 0.0006(5) 0.0061(5) -0.0004(5)
C2 0.0133(5) 0.0216(7) 0.0191(6) -0.0024(5) 0.0051(5) 0.0008(5)
C3 0.0132(5) 0.0151(6) 0.0221(6) -0.0015(5) 0.0027(5) 0.0016(5)
C4 0.0132(5) 0.0147(6) 0.0196(6) 0.0004(5) 0.0035(5) 0.0002(5)
C5 0.0253(7) 0.0283(8) 0.0247(7) -0.0056(6) 0.0110(6) 0.0008(6)
C6 0.0251(7) 0.0171(7) 0.0273(7) -0.0040(6) 0.0053(6) 0.0040(6)
C7 0.0497(11) 0.0195(8) 0.0393(9) 0.0031(7) 0.0178(8) -0.0002(8)
C8 0.0267(8) 0.0294(9) 0.0298(8) 0.0068(7) 0.0028(6) -0.0026(7)
C9 0.0248(8) 0.0394(10) 0.0363(9) 0.0110(8) 0.0110(7) -0.0063(7)
C10 0.0350(8) 0.0292(8) 0.0205(7) 0.0024(6) 0.0100(6) 0.0035(7)
C11 0.0197(7) 0.0249(8) 0.0366(8) 0.0059(6) 0.0075(6) -0.0023(6)
C12 0.0265(7) 0.0238(8) 0.0313(8) 0.0088(6) 0.0059(6) 0.0054(6)
C13 0.0277(8) 0.0304(9) 0.0372(9) -0.0161(7) 0.0013(7) 0.0007(7)
C14 0.0283(8) 0.0326(9) 0.0298(8) -0.0043(7) 0.0152(6) 0.0019(7)
C15 0.0340(9) 0.0163(7) 0.0446(10) -0.0055(7) 0.0145(7) 0.0012(6)
C16 0.0150(6) 0.0149(6) 0.0191(6) 0.0018(5) 0.0068(5) 0.0001(5)
C17 0.0159(6) 0.0165(6) 0.0213(6) -0.0022(5) 0.0053(5) 0.0001(5)
C18 0.0195(6) 0.0189(7) 0.0219(6) -0.0014(5) 0.0053(5) -0.0026(5)
C19 0.0152(6) 0.0252(7) 0.0245(7) 0.0028(6) 0.0031(5) -0.0013(6)
C20 0.0166(6) 0.0217(7) 0.0281(7) 0.0052(6) 0.0068(5) 0.0046(6)
K1 0.1108(6) 0.0136(2) 0.0441(3) 0.0012(2) 0.0517(4) 0.0016(3)
O1 0.0346(6) 0.0211(6) 0.0338(6) 0.0007(5) 0.0168(5) -0.0047(5)
O2 0.0203(5) 0.0198(5) 0.0260(5) -0.0021(4) 0.0044(4) -0.0037(4)
O3 0.0277(5) 0.0170(5) 0.0285(5) 0.0008(4) 0.0082(4) 0.0034(4)
C21 0.0245(7) 0.0305(9) 0.0246(7) 0.0023(6) 0.0093(6) -0.0023(6)
C22 0.0237(7) 0.0284(8) 0.0236(7) -0.0027(6) 0.0067(6) -0.0010(6)
C23 0.0205(7) 0.0200(7) 0.0344(8) -0.0090(6) 0.0112(6) -0.0041(6)
C24 0.0239(7) 0.0143(7) 0.0419(9) -0.0027(6) 0.0131(6) 0.0007(6)
C25 0.0310(8) 0.0188(7) 0.0320(8) 0.0062(6) 0.0037(6) 0.0004(6)
C26 0.0349(9) 0.0233(8) 0.0300(8) 0.0054(6) 0.0083(7) -0.0063(7)
K2 0.01788(18) 0.0187(2) 0.02051(19) 0.00031(15) 0.00503(15) 0.00007(16)
O4 0.0265(5) 0.0216(5) 0.0232(5) -0.0005(4) 0.0046(4) 0.0022(4)
O5 0.0190(5) 0.0214(5) 0.0246(5) 0.0000(4) 0.0036(4) 0.0019(4)
O6 0.0286(6) 0.0239(6) 0.0207(5) -0.0020(4) 0.0052(4) 0.0035(5)
C27 0.0338(8) 0.0210(8) 0.0276(7) 0.0014(6) 0.0086(6) 0.0063(7)
C28 0.0256(7) 0.0268(8) 0.0267(7) 0.0021(6) 0.0070(6) 0.0074(6)
C29 0.0211(7) 0.0274(8) 0.0247(7) 0.0024(6) 0.0004(6) -0.0007(6)
C30 0.0302(8) 0.0299(9) 0.0201(7) 0.0000(6) 0.0035(6) -0.0011(7)
C31 0.0380(9) 0.0322(9) 0.0256(8) -0.0088(7) 0.0036(7) 0.0086(8)
C32 0.0376(9) 0.0229(8) 0.0309(8) -0.0082(6) 0.0034(7) 0.0033(7)

loop_
_atom_type_symbol
_atom_type_description
_atom_type_scat_dispersion_real
_atom_type_scat_dispersion_imag
_atom_type_scat_source
C C 0.0033 0.0016 'International Tables Vol C Tables 4.2.6.8 and 6.1.1.4'
H H 0.0000 0.0000 'International Tables Vol C Tables 4.2.6.8 and 6.1.1.4'
N N 0.0061 0.0033 'International Tables Vol C Tables 4.2.6.8 and 6.1.1.4'
O O 0.0106 0.0060 'International Tables Vol C Tables 4.2.6.8 and 6.1.1.4'
Si Si 0.0817 0.0704 'International Tables Vol C Tables 4.2.6.8 and 6.1.1.4'
K K 0.2009 0.2494 'International Tables Vol C Tables 4.2.6.8 and 6.1.1.4'
Ge Ge 0.1547 1.8001 'International Tables Vol C Tables 4.2.6.8 and 6.1.1.4'

loop_
_geom_angle_atom_site_label_1
_geom_angle_atom_site_label_2
_geom_angle_atom_site_label_3
_geom_angle
_geom_angle_site_symmetry_1
_geom_angle_site_symmetry_3
_geom_angle_publ_flag
N1 Ge1 C1 106.52(5) . . ?
N1 Ge1 C4 107.67(5) . . ?
C1 Ge1 C4 87.11(6) . . ?
C1 Si1 C7 109.57(7) . . ?
C1 Si1 C8 110.87(7) . . ?
C7 Si1 C8 107.20(9) . . ?
C1 Si1 C9 116.04(7) . . ?
C7 Si1 C9 105.87(9) . . ?
C8 Si1 C9 106.83(8) . . ?
C4 Si2 C10 108.40(7) . . ?
C4 Si2 C11 108.77(7) . . ?
C10 Si2 C11 107.42(8) . . ?
C4 Si2 C12 116.50(7) . . ?
C10 Si2 C12 106.20(8) . . ?
C11 Si2 C12 109.19(8) . . ?
N1 Si3 C15 115.52(7) . . ?
N1 Si3 C13 109.51(7) . . ?
C15 Si3 C13 105.02(9) . . ?
N1 Si3 C14 110.19(7) . . ?
C15 Si3 C14 109.64(8) . . ?
C13 Si3 C14 106.47(9) . . ?
C16 N1 Si3 116.08(9) . . ?
C16 N1 Ge1 122.12(9) . . ?
Si3 N1 Ge1 121.38(6) . . ?
C20 N2 C16 118.61(13) . . ?
C2 C1 Si1 127.48(11) . . ?
C2 C1 Ge1 106.77(10) . . ?
Si1 C1 Ge1 124.63(8) . . ?
C1 C2 C3 117.47(12) . . ?
C1 C2 C5 124.21(14) . . ?
C3 C2 C5 118.26(13) . . ?
C4 C3 C2 117.20(13) . . ?
C4 C3 C6 124.05(13) . . ?
C2 C3 C6 118.71(13) . . ?
C3 C4 Si2 130.09(11) . . ?
C3 C4 Ge1 106.98(10) . . ?
Si2 C4 Ge1 122.43(7) . . ?
C2 C5 H5A 109.5 . . ?
C2 C5 H5B 109.5 . . ?
H5A C5 H5B 109.5 . . ?
C2 C5 H5C 109.5 . . ?
H5A C5 H5C 109.5 . . ?
H5B C5 H5C 109.5 . . ?
C3 C6 H6A 109.5 . . ?
C3 C6 H6B 109.5 . . ?
H6A C6 H6B 109.5 . . ?
C3 C6 H6C 109.5 . . ?
H6A C6 H6C 109.5 . . ?
H6B C6 H6C 109.5 . . ?
Si1 C7 H7A 109.5 . . ?
Si1 C7 H7B 109.5 . . ?
H7A C7 H7B 109.5 . . ?
Si1 C7 H7C 109.5 . . ?
H7A C7 H7C 109.5 . . ?
H7B C7 H7C 109.5 . . ?
Si1 C8 H8A 109.5 . . ?
Si1 C8 H8B 109.5 . . ?
H8A C8 H8B 109.5 . . ?
Si1 C8 H8C 109.5 . . ?
H8A C8 H8C 109.5 . . ?
H8B C8 H8C 109.5 . . ?
Si1 C9 H9A 109.5 . . ?
Si1 C9 H9B 109.5 . . ?
H9A C9 H9B 109.5 . . ?
Si1 C9 H9C 109.5 . . ?
H9A C9 H9C 109.5 . . ?
H9B C9 H9C 109.5 . . ?
Si2 C10 H10A 109.5 . . ?
Si2 C10 H10B 109.5 . . ?
H10A C10 H10B 109.5 . . ?
Si2 C10 H10C 109.5 . . ?
H10A C10 H10C 109.5 . . ?
H10B C10 H10C 109.5 . . ?
Si2 C11 H11A 109.5 . . ?
Si2 C11 H11B 109.5 . . ?
H11A C11 H11B 109.5 . . ?
Si2 C11 H11C 109.5 . . ?
H11A C11 H11C 109.5 . . ?
H11B C11 H11C 109.5 . . ?
Si2 C12 H12A 109.5 . . ?
Si2 C12 H12B 109.5 . . ?
H12A C12 H12B 109.5 . . ?
Si2 C12 H12C 109.5 . . ?
H12A C12 H12C 109.5 . . ?
H12B C12 H12C 109.5 . . ?
Si3 C13 H13A 109.5 . . ?
Si3 C13 H13B 109.5 . . ?
H13A C13 H13B 109.5 . . ?
Si3 C13 H13C 109.5 . . ?
H13A C13 H13C 109.5 . . ?
H13B C13 H13C 109.5 . . ?
Si3 C14 K2 170.30(9) . . ?
Si3 C14 H14A 109.5 . . ?
K2 C14 H14A 71.2 . . ?
Si3 C14 H14B 109.5 . . ?
K2 C14 H14B 78.8 . . ?
H14A C14 H14B 109.5 . . ?
Si3 C14 H14C 109.5 . . ?
K2 C14 H14C 62.0 . . ?
H14A C14 H14C 109.5 . . ?
H14B C14 H14C 109.5 . . ?
Si3 C15 H15A 109.5 . . ?
Si3 C15 H15B 109.5 . . ?
H15A C15 H15B 109.5 . . ?
Si3 C15 H15C 109.5 . . ?
H15A C15 H15C 109.5 . . ?
H15B C15 H15C 109.5 . . ?
N2 C16 N1 116.45(12) . . ?
N2 C16 C17 120.60(12) . . ?
N1 C16 C17 122.93(12) . . ?
C18 C17 C16 119.28(13) . . ?
C18 C17 H17 120.4 . . ?
C16 C17 H17 120.4 . . ?
C17 C18 C19 119.85(14) . . ?
C17 C18 H18 120.1 . . ?
C19 C18 H18 120.1 . . ?
C20 C19 C18 117.27(13) . . ?
C20 C19 H19 121.4 . . ?
C18 C19 H19 121.4 . . ?
N2 C20 C19 124.37(14) . . ?
N2 C20 H20 117.8 . . ?
C19 C20 H20 117.8 . . ?
O3 K1 O3 180.0 . 3_666 ?
O3 K1 O2 61.48(3) . . ?
O3 K1 O2 118.52(3) 3_666 . ?
O3 K1 O2 118.52(3) . 3_666 ?
O3 K1 O2 61.48(3) 3_666 3_666 ?
O2 K1 O2 180.0 . 3_666 ?
O3 K1 O1 59.46(3) . 3_666 ?
O3 K1 O1 120.54(3) 3_666 3_666 ?
O2 K1 O1 119.65(3) . 3_666 ?
O2 K1 O1 60.35(3) 3_666 3_666 ?
O3 K1 O1 120.54(3) . . ?
O3 K1 O1 59.46(3) 3_666 . ?
O2 K1 O1 60.35(3) . . ?
O2 K1 O1 119.65(3) 3_666 . ?
O1 K1 O1 180.0 3_666 . ?
O3 K1 C23 137.94(4) . 3_666 ?
O3 K1 C23 42.06(4) 3_666 3_666 ?
O2 K1 C23 157.61(3) . 3_666 ?
O2 K1 C23 22.40(3) 3_666 3_666 ?
O1 K1 C23 78.50(4) 3_666 3_666 ?
O1 K1 C23 101.50(4) . 3_666 ?
O3 K1 C23 42.06(4) . . ?
O3 K1 C23 137.94(4) 3_666 . ?
O2 K1 C23 22.39(3) . . ?
O2 K1 C23 157.60(3) 3_666 . ?
O1 K1 C23 101.50(4) 3_666 . ?
O1 K1 C23 78.50(4) . . ?
C23 K1 C23 180.0 3_666 . ?
C26 O1 C21 113.57(13) 3_666 . ?
C26 O1 K1 117.53(10) 3_666 . ?
C21 O1 K1 113.24(9) . . ?
C22 O2 C23 111.74(12) . . ?
C22 O2 K1 114.49(9) . . ?
C23 O2 K1 109.14(9) . . ?
C25 O3 C24 113.25(12) . . ?
C25 O3 K1 114.29(9) . . ?
C24 O3 K1 115.15(9) . . ?
O1 C21 C22 107.37(13) . . ?
O1 C21 H21A 110.2 . . ?
C22 C21 H21A 110.2 . . ?
O1 C21 H21B 110.2 . . ?
C22 C21 H21B 110.2 . . ?
H21A C21 H21B 108.5 . . ?
O2 C22 C21 108.60(12) . . ?
O2 C22 H22A 110.0 . . ?
C21 C22 H22A 110.0 . . ?
O2 C22 H22B 110.0 . . ?
C21 C22 H22B 110.0 . . ?
H22A C22 H22B 108.3 . . ?
O2 C23 C24 108.52(12) . . ?
O2 C23 K1 48.47(7) . . ?
C24 C23 K1 80.98(9) . . ?
O2 C23 H23A 110.0 . . ?
C24 C23 H23A 110.0 . . ?
K1 C23 H23A 158.4 . . ?
O2 C23 H23B 110.0 . . ?
C24 C23 H23B 110.0 . . ?
K1 C23 H23B 83.8 . . ?
H23A C23 H23B 108.4 . . ?
O3 C24 C23 108.82(12) . . ?
O3 C24 H24A 109.9 . . ?
C23 C24 H24A 109.9 . . ?
O3 C24 H24B 109.9 . . ?
C23 C24 H24B 109.9 . . ?
H24A C24 H24B 108.3 . . ?
O3 C25 C26 108.33(13) . . ?
O3 C25 H25A 110.0 . . ?
C26 C25 H25A 110.0 . . ?
O3 C25 H25B 110.0 . . ?
C26 C25 H25B 110.0 . . ?
H25A C25 H25B 108.4 . . ?
O1 C26 C25 107.90(14) 3_666 . ?
O1 C26 H26A 110.1 3_666 . ?
C25 C26 H26A 110.1 . . ?
O1 C26 H26B 110.1 3_666 . ?
C25 C26 H26B 110.1 . . ?
H26A C26 H26B 108.4 . . ?
O5 K2 O5 180.0 3_566 . ?
O5 K2 O4 60.50(3) 3_566 3_566 ?
O5 K2 O4 119.50(3) . 3_566 ?
O5 K2 O4 119.50(3) 3_566 . ?
O5 K2 O4 60.50(3) . . ?
O4 K2 O4 180.0 3_566 . ?
O5 K2 O6 60.34(3) 3_566 3_566 ?
O5 K2 O6 119.66(3) . 3_566 ?
O4 K2 O6 119.40(3) 3_566 3_566 ?
O4 K2 O6 60.60(3) . 3_566 ?
O5 K2 O6 119.66(3) 3_566 . ?
O5 K2 O6 60.34(3) . . ?
O4 K2 O6 60.60(3) 3_566 . ?
O4 K2 O6 119.40(3) . . ?
O6 K2 O6 180.00(5) 3_566 . ?
O5 K2 C14 85.70(4) 3_566 3_566 ?
O5 K2 C14 94.31(4) . 3_566 ?
O4 K2 C14 88.61(4) 3_566 3_566 ?
O4 K2 C14 91.40(4) . 3_566 ?
O6 K2 C14 99.03(4) 3_566 3_566 ?
O6 K2 C14 80.97(4) . 3_566 ?
O5 K2 C14 94.30(4) 3_566 . ?
O5 K2 C14 85.69(4) . . ?
O4 K2 C14 91.39(4) 3_566 . ?
O4 K2 C14 88.60(4) . . ?
O6 K2 C14 80.97(4) 3_566 . ?
O6 K2 C14 99.03(4) . . ?
C14 K2 C14 180.0 3_566 . ?
C27 O4 C32 111.86(13) . 3_566 ?
C27 O4 K2 115.02(9) . . ?
C32 O4 K2 115.28(9) 3_566 . ?
C28 O5 C29 111.08(12) . . ?
C28 O5 K2 115.37(8) . . ?
C29 O5 K2 115.54(9) . . ?
C30 O6 C31 111.40(12) . . ?
C30 O6 K2 114.57(9) . . ?
C31 O6 K2 113.30(9) . . ?
O4 C27 C28 108.30(14) . . ?
O4 C27 H27A 110.0 . . ?
C28 C27 H27A 110.0 . . ?
O4 C27 H27B 110.0 . . ?
C28 C27 H27B 110.0 . . ?
H27A C27 H27B 108.4 . . ?
O5 C28 C27 108.40(13) . . ?
O5 C28 H28A 110.0 . . ?
C27 C28 H28A 110.0 . . ?
O5 C28 H28B 110.0 . . ?
C27 C28 H28B 110.0 . . ?
H28A C28 H28B 108.4 . . ?
O5 C29 C30 108.69(13) . . ?
O5 C29 H29A 110.0 . . ?
C30 C29 H29A 110.0 . . ?
O5 C29 H29B 110.0 . . ?
C30 C29 H29B 110.0 . . ?
H29A C29 H29B 108.3 . . ?
O6 C30 C29 108.56(13) . . ?
O6 C30 H30A 110.0 . . ?
C29 C30 H30A 110.0 . . ?
O6 C30 H30B 110.0 . . ?
C29 C30 H30B 110.0 . . ?
H30A C30 H30B 108.4 . . ?
O6 C31 C32 108.04(14) . . ?
O6 C31 H31A 110.1 . . ?
C32 C31 H31A 110.1 . . ?
O6 C31 H31B 110.1 . . ?
C32 C31 H31B 110.1 . . ?
H31A C31 H31B 108.4 . . ?
O4 C32 C31 108.60(15) 3_566 . ?
O4 C32 H32A 110.0 3_566 . ?
C31 C32 H32A 110.0 . . ?
O4 C32 H32B 110.0 3_566 . ?
C31 C32 H32B 110.0 . . ?
H32A C32 H32B 108.3 . . ?

loop_
_geom_bond_atom_site_label_1
_geom_bond_atom_site_label_2
_geom_bond_distance
_geom_bond_site_symmetry_2
_geom_bond_publ_flag
Ge1 N1 1.9639(12) . ?
Ge1 C1 1.9837(14) . ?
Ge1 C4 1.9930(14) . ?
Si1 C1 1.8489(15) . ?
Si1 C7 1.8685(19) . ?
Si1 C8 1.8794(17) . ?
Si1 C9 1.8804(17) . ?
Si2 C4 1.8450(14) . ?
Si2 C10 1.8699(17) . ?
Si2 C11 1.8743(16) . ?
Si2 C12 1.8857(16) . ?
Si3 N1 1.7511(12) . ?
Si3 C15 1.8700(18) . ?
Si3 C13 1.8705(17) . ?
Si3 C14 1.8817(17) . ?
N1 C16 1.3817(17) . ?
N2 C20 1.3442(19) . ?
N2 C16 1.3521(18) . ?
C1 C2 1.371(2) . ?
C2 C3 1.484(2) . ?
C2 C5 1.511(2) . ?
C3 C4 1.3647(19) . ?
C3 C6 1.523(2) . ?
C5 H5A 0.9800 . ?
C5 H5B 0.9800 . ?
C5 H5C 0.9800 . ?
C6 H6A 0.9800 . ?
C6 H6B 0.9800 . ?
C6 H6C 0.9800 . ?
C7 H7A 0.9800 . ?
C7 H7B 0.9800 . ?
C7 H7C 0.9800 . ?
C8 H8A 0.9800 . ?
C8 H8B 0.9800 . ?
C8 H8C 0.9800 . ?
C9 H9A 0.9800 . ?
C9 H9B 0.9800 . ?
C9 H9C 0.9800 . ?
C10 H10A 0.9800 . ?
C10 H10B 0.9800 . ?
C10 H10C 0.9800 . ?
C11 H11A 0.9800 . ?
C11 H11B 0.9800 . ?
C11 H11C 0.9800 . ?
C12 H12A 0.9800 . ?
C12 H12B 0.9800 . ?
C12 H12C 0.9800 . ?
C13 H13A 0.9800 . ?
C13 H13B 0.9800 . ?
C13 H13C 0.9800 . ?
C14 K2 3.2022(17) . ?
C14 H14A 0.9800 . ?
C14 H14B 0.9800 . ?
C14 H14C 0.9800 . ?
C15 H15A 0.9800 . ?
C15 H15B 0.9800 . ?
C15 H15C 0.9800 . ?
C16 C17 1.415(2) . ?
C17 C18 1.3817(19) . ?
C17 H17 0.9500 . ?
C18 C19 1.397(2) . ?
C18 H18 0.9500 . ?
C19 C20 1.378(2) . ?
C19 H19 0.9500 . ?
C20 H20 0.9500 . ?
K1 O3 2.7758(11) . ?
K1 O3 2.7759(11) 3_666 ?
K1 O2 2.8021(11) . ?
K1 O2 2.8022(11) 3_666 ?
K1 O1 2.8092(12) 3_666 ?
K1 O1 2.8092(12) . ?
K1 C23 3.5363(15) 3_666 ?
K1 C23 3.5364(15) . ?
O1 C26 1.416(2) 3_666 ?
O1 C21 1.423(2) . ?
O2 C22 1.4235(19) . ?
O2 C23 1.4261(19) . ?
O3 C25 1.4178(19) . ?
O3 C24 1.4227(19) . ?
C21 C22 1.498(2) . ?
C21 H21A 0.9900 . ?
C21 H21B 0.9900 . ?
C22 H22A 0.9900 . ?
C22 H22B 0.9900 . ?
C23 C24 1.496(2) . ?
C23 H23A 0.9900 . ?
C23 H23B 0.9900 . ?
C24 H24A 0.9900 . ?
C24 H24B 0.9900 . ?
C25 C26 1.500(3) . ?
C25 H25A 0.9900 . ?
C25 H25B 0.9900 . ?
C26 H26A 0.9900 . ?
C26 H26B 0.9900 . ?
K2 O5 2.7748(10) 3_566 ?
K2 O5 2.7748(10) . ?
K2 O4 2.7801(11) 3_566 ?
K2 O4 2.7801(11) . ?
K2 O6 2.8085(11) 3_566 ?
K2 O6 2.8086(11) . ?
O4 C27 1.4220(19) . ?
O4 C32 1.423(2) 3_566 ?
O5 C28 1.424(2) . ?
O5 C29 1.4277(18) . ?
O6 C30 1.4234(19) . ?
O6 C31 1.429(2) . ?
C27 C28 1.502(2) . ?
C27 H27A 0.9900 . ?
C27 H27B 0.9900 . ?
C28 H28A 0.9900 . ?
C28 H28B 0.9900 . ?
C29 C30 1.495(2) . ?
C29 H29A 0.9900 . ?
C29 H29B 0.9900 . ?
C30 H30A 0.9900 . ?
C30 H30B 0.9900 . ?
C31 C32 1.500(3) . ?
C31 H31A 0.9900 . ?
C31 H31B 0.9900 . ?
C32 H32A 0.9900 . ?
C32 H32B 0.9900 . ?

loop_
_geom_torsion_atom_site_label_1
_geom_torsion_atom_site_label_2
_geom_torsion_atom_site_label_3
_geom_torsion_atom_site_label_4
_geom_torsion
_geom_torsion_site_symmetry_1
_geom_torsion_site_symmetry_2
_geom_torsion_site_symmetry_3
_geom_torsion_site_symmetry_4
_geom_torsion_publ_flag
C15 Si3 N1 C16 -71.40(12) . . . . ?
C13 Si3 N1 C16 170.32(11) . . . . ?
C14 Si3 N1 C16 53.52(12) . . . . ?
C15 Si3 N1 Ge1 101.37(9) . . . . ?
C13 Si3 N1 Ge1 -16.92(11) . . . . ?
C14 Si3 N1 Ge1 -133.72(8) . . . . ?
C7 Si1 C1 C2 -178.76(13) . . . . ?
C8 Si1 C1 C2 63.12(15) . . . . ?
C9 Si1 C1 C2 -58.97(15) . . . . ?
C7 Si1 C1 Ge1 -12.49(12) . . . . ?
C8 Si1 C1 Ge1 -130.62(9) . . . . ?
C9 Si1 C1 Ge1 107.30(10) . . . . ?
Si1 C1 C2 C3 -176.37(10) . . . . ?
Ge1 C1 C2 C3 15.41(15) . . . . ?
Si1 C1 C2 C5 6.6(2) . . . . ?
Ge1 C1 C2 C5 -161.63(11) . . . . ?
C1 C2 C3 C4 -1.01(19) . . . . ?
C5 C2 C3 C4 176.22(12) . . . . ?
C1 C2 C3 C6 -178.84(13) . . . . ?
C5 C2 C3 C6 -1.62(19) . . . . ?
C2 C3 C4 Si2 174.22(10) . . . . ?
C6 C3 C4 Si2 -8.1(2) . . . . ?
C2 C3 C4 Ge1 -13.95(14) . . . . ?
C6 C3 C4 Ge1 163.77(11) . . . . ?
C10 Si2 C4 C3 162.66(13) . . . . ?
C11 Si2 C4 C3 -80.84(14) . . . . ?
C12 Si2 C4 C3 43.04(15) . . . . ?
C10 Si2 C4 Ge1 -8.07(10) . . . . ?
C11 Si2 C4 Ge1 108.43(9) . . . . ?
C12 Si2 C4 Ge1 -127.70(9) . . . . ?
C20 N2 C16 N1 -178.26(13) . . . . ?
C20 N2 C16 C17 0.3(2) . . . . ?
Si3 N1 C16 N2 16.20(16) . . . . ?
Ge1 N1 C16 N2 -156.50(10) . . . . ?
Si3 N1 C16 C17 -162.30(11) . . . . ?
Ge1 N1 C16 C17 24.99(19) . . . . ?
N2 C16 C17 C18 -1.4(2) . . . . ?
N1 C16 C17 C18 177.00(13) . . . . ?
C16 C17 C18 C19 1.6(2) . . . . ?
C17 C18 C19 C20 -0.5(2) . . . . ?
C16 N2 C20 C19 0.8(2) . . . . ?
C18 C19 C20 N2 -0.7(2) . . . . ?
C26 O1 C21 C22 -169.12(13) 3_666 . . . ?
K1 O1 C21 C22 53.48(14) . . . . ?
C23 O2 C22 C21 172.87(12) . . . . ?
K1 O2 C22 C21 48.15(14) . . . . ?
O1 C21 C22 O2 -68.22(16) . . . . ?
C22 O2 C23 C24 173.51(13) . . . . ?
K1 O2 C23 C24 -58.84(13) . . . . ?
C22 O2 C23 K1 -127.65(13) . . . . ?
C25 O3 C24 C23 -175.65(13) . . . . ?
K1 O3 C24 C23 -41.51(14) . . . . ?
O2 C23 C24 O3 68.91(15) . . . . ?
K1 C23 C24 O3 28.48(10) . . . . ?
C24 O3 C25 C26 -169.63(13) . . . . ?
K1 O3 C25 C26 55.83(15) . . . . ?
O3 C25 C26 O1 -63.36(17) . . . 3_666 ?
C32 O4 C27 C28 -176.68(14) 3_566 . . . ?
K2 O4 C27 C28 49.30(15) . . . . ?
C29 O5 C28 C27 -177.73(13) . . . . ?
K2 O5 C28 C27 48.31(15) . . . . ?
O4 C27 C28 O5 -64.55(17) . . . . ?
C28 O5 C29 C30 177.24(13) . . . . ?
K2 O5 C29 C30 -48.88(15) . . . . ?
C31 O6 C30 C29 -178.87(14) . . . . ?
K2 O6 C30 C29 -48.61(15) . . . . ?
O5 C29 C30 O6 64.66(17) . . . . ?
C30 O6 C31 C32 -177.64(14) . . . . ?
K2 O6 C31 C32 51.44(17) . . . . ?
O6 C31 C32 O4 -66.59(19) . . . 3_566 ?
